data_4301683
loop_
_publ_author_name
'Matthew T. Whited'
'Neal P. Mankad'
'Yunho Lee'
'Paul F. Oblad'
'Jonas C. Peters'

_publ_contact_author_address
;Department of Chemistry
Massachusetts Institute of Technology
Cambridge, MA 02139
USA
;
_publ_contact_author_email jcpeters@mit.edu
_publ_contact_author_name 'Jonas C. Peters'
_publ_section_title
;
Dinitrogen Complexes Supported by Tris(phosphino)silyl Ligands
;
_journal_name_full 'Inorganic Chemistry'
_journal_page_first 2507
_journal_page_last 2517
_journal_paper_doi 10.1021/ic801855y
_journal_volume 48
_journal_year 2009
_chemical_formula_sum 'C59 H50 F3 Fe O3 P3 S Si'
_chemical_formula_weight 1088.91
_chemical_name_common '[SiP3]Fe(OTf)'
_chemical_name_systematic
; 
 ? 
;
_space_group_IT_number 61
_symmetry_cell_setting orthorhombic
_symmetry_space_group_name_Hall '-P 2ac 2ab'
_symmetry_space_group_name_H-M 'P b c a'
_atom_sites_solution_hydrogens geom
_atom_sites_solution_primary direct
_atom_sites_solution_secondary difmap
_audit_creation_method SHELXL-97
_cell_angle_alpha 90.00
_cell_angle_beta 90.00
_cell_angle_gamma 90.00
_cell_formula_units_Z 8
_cell_length_a 22.7568(7)
_cell_length_b 16.8912(5)
_cell_length_c 26.7730(8)
_cell_measurement_reflns_used 9916
_cell_measurement_temperature 100(2)
_cell_measurement_theta_max 29.96
_cell_measurement_theta_min 2.53
_cell_volume 10291.3(5)
_computing_cell_refinement 'Bruker SMART'
_computing_data_collection 'Bruker SMART'
_computing_data_reduction 'Bruker SAINT'
_computing_molecular_graphics 'Bruker SHELXTL'
_computing_publication_material 'Bruker SHELXTL'
_computing_structure_refinement 'SHELXL-97 (Sheldrick, 1997)'
_computing_structure_solution 'SHELXS-97 (Sheldrick, 1990)'
_diffrn_ambient_temperature 100(2)
_diffrn_measured_fraction_theta_full 0.998
_diffrn_measured_fraction_theta_max 0.998
_diffrn_measurement_device_type 'CCD area detector'
_diffrn_measurement_method 'phi and omega scans'
_diffrn_radiation_monochromator graphite
_diffrn_radiation_source 'fine-focus sealed tube'
_diffrn_radiation_type MoK\a
_diffrn_radiation_wavelength 0.71073
_diffrn_reflns_av_R_equivalents 0.0535
_diffrn_reflns_av_sigmaI/netI 0.0220
_diffrn_reflns_limit_h_max 32
_diffrn_reflns_limit_h_min -32
_diffrn_reflns_limit_k_max 24
_diffrn_reflns_limit_k_min -24
_diffrn_reflns_limit_l_max 37
_diffrn_reflns_limit_l_min -38
_diffrn_reflns_number 250476
_diffrn_reflns_theta_full 30.50
_diffrn_reflns_theta_max 30.50
_diffrn_reflns_theta_min 1.68
_exptl_absorpt_coefficient_mu 0.507
_exptl_absorpt_correction_T_max 0.9054
_exptl_absorpt_correction_T_min 0.8627
_exptl_absorpt_correction_type multi-scan
_exptl_absorpt_process_details 'Bruker SADABS'
_exptl_crystal_colour orange
_exptl_crystal_density_diffrn 1.385
_exptl_crystal_density_method 'not measured'
_exptl_crystal_description block
_exptl_crystal_F_000 4448
_exptl_crystal_size_max 0.30
_exptl_crystal_size_mid 0.25
_exptl_crystal_size_min 0.20
_refine_diff_density_max 2.085
_refine_diff_density_min -0.865
_refine_diff_density_rms 0.083
_refine_ls_extinction_method none
_refine_ls_goodness_of_fit_ref 1.043
_refine_ls_hydrogen_treatment constr
_refine_ls_matrix_type full
_refine_ls_number_parameters 659
_refine_ls_number_reflns 15666
_refine_ls_number_restraints 0
_refine_ls_restrained_S_all 1.043
_refine_ls_R_factor_all 0.0598
_refine_ls_R_factor_gt 0.0446
_refine_ls_shift/su_max 0.200
_refine_ls_shift/su_mean 0.008
_refine_ls_structure_factor_coef Fsqd
_refine_ls_weighting_details 'calc w=1/[\s^2^(Fo^2^)+(0.0522P)^2^+14.9314P] where P=(Fo^2^+2Fc^2^)/3'
_refine_ls_weighting_scheme calc
_refine_ls_wR_factor_gt 0.1106
_refine_ls_wR_factor_ref 0.1229
_reflns_number_gt 12664
_reflns_number_total 15666
_reflns_threshold_expression >2sigma(I)
_cod_data_source_file ic801855y_si_001_10.cif
_cod_data_source_block 07206
_cod_depositor_comments
;
The following automatic conversions were performed:
'_symmetry_cell_setting' value 'Orthorhombic' changed to 'orthorhombic'
according to '/home/saulius/struct/CIF-dictionaries/cif_core.dic'
dictionary named 'cif_core.dic' version 2.4.1 from 2010-06-29.

Automatic conversion script
Id: cif_fix_enum 1527 2010-12-29 10:47:43Z saulius 
;
_cod_database_code 4301683

loop_
_symmetry_equiv_pos_as_xyz
'x, y, z'
'-x+1/2, -y, z+1/2'
'-x, y+1/2, -z+1/2'
'x+1/2, -y+1/2, -z'
'-x, -y, -z'
'x-1/2, y, -z-1/2'
'x, -y-1/2, z-1/2'
'-x-1/2, y-1/2, z'

loop_
_atom_site_label
_atom_site_type_symbol
_atom_site_fract_x
_atom_site_fract_y
_atom_site_fract_z
_atom_site_U_iso_or_equiv
_atom_site_adp_type
_atom_site_occupancy
_atom_site_symmetry_multiplicity
_atom_site_calc_flag
_atom_site_refinement_flags
_atom_site_disorder_assembly
_atom_site_disorder_group
Fe1 Fe 0.913865(10) 0.245564(14) 0.127592(9) 0.01261(6) Uani 1 1 d . . .
P1 P 0.84588(2) 0.25264(3) 0.064092(17) 0.01490(9) Uani 1 1 d . . .
P2 P 0.932548(19) 0.36417(3) 0.167042(17) 0.01436(9) Uani 1 1 d . . .
P3 P 0.914181(19) 0.12709(3) 0.171016(17) 0.01307(9) Uani 1 1 d . . .
Si1 Si 0.82962(2) 0.26155(3) 0.173981(18) 0.01327(9) Uani 1 1 d . . .
C1 C 0.76592(8) 0.29703(10) 0.13464(7) 0.0158(3) Uani 1 1 d . . .
C2 C 0.77227(8) 0.28259(10) 0.08334(7) 0.0163(3) Uani 1 1 d . . .
C3 C 0.72451(8) 0.29016(12) 0.05083(7) 0.0216(4) Uani 1 1 d . . .
H3 H 0.7290 0.2781 0.0164 0.026 Uiso 1 1 calc R . .
C4 C 0.67044(9) 0.31540(13) 0.06907(8) 0.0249(4) Uani 1 1 d . . .
H4 H 0.6379 0.3206 0.0471 0.030 Uiso 1 1 calc R . .
C5 C 0.66414(9) 0.33306(13) 0.11954(8) 0.0248(4) Uani 1 1 d . . .
H5 H 0.6276 0.3520 0.1318 0.030 Uiso 1 1 calc R . .
C6 C 0.71103(8) 0.32316(11) 0.15197(7) 0.0203(3) Uani 1 1 d . . .
H6 H 0.7059 0.3342 0.1865 0.024 Uiso 1 1 calc R . .
C7 C 0.89096(8) 0.37890(10) 0.22448(7) 0.0155(3) Uani 1 1 d . . .
C8 C 0.84131(8) 0.33015(10) 0.22889(7) 0.0148(3) Uani 1 1 d . . .
C9 C 0.80731(8) 0.33638(11) 0.27248(7) 0.0185(3) Uani 1 1 d . . .
H9 H 0.7735 0.3040 0.2764 0.022 Uiso 1 1 calc R . .
C10 C 0.82270(9) 0.38967(12) 0.31003(7) 0.0216(4) Uani 1 1 d . . .
H10 H 0.7995 0.3931 0.3394 0.026 Uiso 1 1 calc R . .
C11 C 0.87197(9) 0.43788(12) 0.30467(7) 0.0224(4) Uani 1 1 d . . .
H11 H 0.8821 0.4744 0.3303 0.027 Uiso 1 1 calc R . .
C12 C 0.90626(8) 0.43260(11) 0.26188(7) 0.0195(3) Uani 1 1 d . . .
H12 H 0.9399 0.4653 0.2581 0.023 Uiso 1 1 calc R . .
C13 C 0.84076(7) 0.09959(10) 0.19286(6) 0.0146(3) Uani 1 1 d . . .
C14 C 0.80215(7) 0.16375(10) 0.19841(7) 0.0148(3) Uani 1 1 d . . .
C15 C 0.74592(8) 0.14929(11) 0.21796(7) 0.0192(3) Uani 1 1 d . . .
H15 H 0.7194 0.1921 0.2227 0.023 Uiso 1 1 calc R . .
C16 C 0.72872(8) 0.07299(11) 0.23038(8) 0.0209(4) Uani 1 1 d . . .
H16 H 0.6910 0.0639 0.2444 0.025 Uiso 1 1 calc R . .
C17 C 0.76664(8) 0.00984(11) 0.22234(8) 0.0224(4) Uani 1 1 d . . .
H17 H 0.7540 -0.0426 0.2295 0.027 Uiso 1 1 calc R . .
C18 C 0.82299(8) 0.02274(11) 0.20391(7) 0.0191(3) Uani 1 1 d . . .
H18 H 0.8491 -0.0205 0.1989 0.023 Uiso 1 1 calc R . .
C19 C 0.83302(8) 0.15816(11) 0.03230(7) 0.0188(3) Uani 1 1 d . . .
C20 C 0.80332(9) 0.10022(12) 0.06006(8) 0.0229(4) Uani 1 1 d . . .
H20 H 0.7878 0.1132 0.0919 0.027 Uiso 1 1 calc R . .
C21 C 0.79642(10) 0.02414(13) 0.04143(9) 0.0309(5) Uani 1 1 d . . .
H21 H 0.7759 -0.0145 0.0605 0.037 Uiso 1 1 calc R . .
C22 C 0.81930(13) 0.00435(15) -0.00473(10) 0.0391(6) Uani 1 1 d . . .
H22 H 0.8151 -0.0480 -0.0172 0.047 Uiso 1 1 calc R . .
C23 C 0.84842(13) 0.06113(15) -0.03266(10) 0.0414(6) Uani 1 1 d . . .
H23 H 0.8639 0.0476 -0.0645 0.050 Uiso 1 1 calc R . .
C24 C 0.85517(11) 0.13804(14) -0.01450(8) 0.0311(5) Uani 1 1 d . . .
H24 H 0.8749 0.1767 -0.0341 0.037 Uiso 1 1 calc R . .
C25 C 0.86704(8) 0.32254(11) 0.01530(7) 0.0192(3) Uani 1 1 d . . .
C26 C 0.83394(9) 0.39043(12) 0.00428(8) 0.0244(4) Uani 1 1 d . . .
H26 H 0.7980 0.3999 0.0213 0.029 Uiso 1 1 calc R . .
C27 C 0.85376(11) 0.44404(14) -0.03155(9) 0.0322(5) Uani 1 1 d . . .
H27 H 0.8313 0.4901 -0.0388 0.039 Uiso 1 1 calc R . .
C28 C 0.90588(12) 0.43046(15) -0.05662(8) 0.0357(5) Uani 1 1 d . . .
H28 H 0.9187 0.4666 -0.0815 0.043 Uiso 1 1 calc R . .
C29 C 0.93941(11) 0.36439(15) -0.04556(8) 0.0319(5) Uani 1 1 d . . .
H29 H 0.9753 0.3556 -0.0627 0.038 Uiso 1 1 calc R . .
C30 C 0.92076(9) 0.31077(13) -0.00936(7) 0.0250(4) Uani 1 1 d . . .
H30 H 0.9444 0.2662 -0.0014 0.030 Uiso 1 1 calc R . .
C31 C 0.91383(8) 0.44957(10) 0.12845(7) 0.0162(3) Uani 1 1 d . . .
C32 C 0.86627(8) 0.49819(12) 0.14063(8) 0.0215(4) Uani 1 1 d . . .
H32 H 0.8436 0.4873 0.1696 0.026 Uiso 1 1 calc R . .
C33 C 0.85197(9) 0.56247(13) 0.11055(8) 0.0261(4) Uani 1 1 d . . .
H33 H 0.8196 0.5953 0.1192 0.031 Uiso 1 1 calc R . .
C34 C 0.88453(10) 0.57893(12) 0.06810(8) 0.0260(4) Uani 1 1 d . . .
H34 H 0.8751 0.6234 0.0479 0.031 Uiso 1 1 calc R . .
C35 C 0.93127(9) 0.52965(12) 0.05524(8) 0.0234(4) Uani 1 1 d . . .
H35 H 0.9534 0.5403 0.0259 0.028 Uiso 1 1 calc R . .
C36 C 0.94570(8) 0.46509(11) 0.08492(7) 0.0198(3) Uani 1 1 d . . .
H36 H 0.9773 0.4314 0.0756 0.024 Uiso 1 1 calc R . .
C37 C 1.00888(8) 0.38169(10) 0.18510(7) 0.0165(3) Uani 1 1 d . . .
C38 C 1.03944(8) 0.45222(11) 0.17663(7) 0.0180(3) Uani 1 1 d . . .
H38 H 1.0196 0.4964 0.1626 0.022 Uiso 1 1 calc R . .
C39 C 1.09881(8) 0.45792(12) 0.18865(7) 0.0213(4) Uani 1 1 d . . .
H39 H 1.1195 0.5058 0.1825 0.026 Uiso 1 1 calc R . .
C40 C 1.12779(8) 0.39387(12) 0.20957(8) 0.0247(4) Uani 1 1 d . . .
H40 H 1.1687 0.3971 0.2165 0.030 Uiso 1 1 calc R . .
C41 C 1.09713(10) 0.32498(13) 0.22042(10) 0.0331(5) Uani 1 1 d . . .
H41 H 1.1165 0.2821 0.2364 0.040 Uiso 1 1 calc R . .
C42 C 1.03811(9) 0.31882(12) 0.20796(9) 0.0284(4) Uani 1 1 d . . .
H42 H 1.0174 0.2713 0.2151 0.034 Uiso 1 1 calc R . .
C43 C 0.95643(8) 0.13418(10) 0.22902(7) 0.0148(3) Uani 1 1 d . . .
C44 C 0.92964(8) 0.15965(11) 0.27319(7) 0.0195(3) Uani 1 1 d . . .
H44 H 0.8884 0.1679 0.2740 0.023 Uiso 1 1 calc R . .
C45 C 0.96294(9) 0.17309(13) 0.31602(8) 0.0248(4) Uani 1 1 d . . .
H45 H 0.9443 0.1912 0.3457 0.030 Uiso 1 1 calc R . .
C46 C 1.02320(9) 0.16017(12) 0.31556(8) 0.0244(4) Uani 1 1 d . . .
H46 H 1.0458 0.1689 0.3449 0.029 Uiso 1 1 calc R . .
C47 C 1.05018(9) 0.13451(11) 0.27202(8) 0.0220(4) Uani 1 1 d . . .
H47 H 1.0914 0.1253 0.2717 0.026 Uiso 1 1 calc R . .
C48 C 1.01745(8) 0.12218(10) 0.22875(7) 0.0181(3) Uani 1 1 d . . .
H48 H 1.0365 0.1056 0.1990 0.022 Uiso 1 1 calc R . .
C49 C 0.94329(8) 0.03728(10) 0.14185(7) 0.0162(3) Uani 1 1 d . . .
C50 C 0.96235(8) -0.02735(10) 0.17026(7) 0.0179(3) Uani 1 1 d . . .
H50 H 0.9606 -0.0250 0.2057 0.021 Uiso 1 1 calc R . .
C51 C 0.98387(8) -0.09519(11) 0.14695(8) 0.0219(4) Uani 1 1 d . . .
H51 H 0.9972 -0.1386 0.1665 0.026 Uiso 1 1 calc R . .
C52 C 0.98584(9) -0.09926(12) 0.09506(8) 0.0243(4) Uani 1 1 d . . .
H52 H 1.0006 -0.1454 0.0791 0.029 Uiso 1 1 calc R . .
C53 C 0.96623(9) -0.03605(12) 0.06659(8) 0.0240(4) Uani 1 1 d . . .
H53 H 0.9669 -0.0394 0.0312 0.029 Uiso 1 1 calc R . .
C54 C 0.94549(8) 0.03244(11) 0.08975(7) 0.0199(3) Uani 1 1 d . . .
H54 H 0.9328 0.0760 0.0700 0.024 Uiso 1 1 calc R . .
C55 C 1.09130(10) 0.28177(14) 0.06133(9) 0.0300(4) Uani 1 1 d . . .
C56 C 0.31162(13) 0.19362(18) 0.12716(11) 0.0438(6) Uani 1 1 d . C .
H56A H 0.3346 0.1917 0.0958 0.053 Uiso 1 1 calc R . .
H56B H 0.3292 0.2342 0.1493 0.053 Uiso 1 1 calc R . .
C57 C 0.24867(16) 0.2145(3) 0.11599(14) 0.0649(10) Uani 1 1 d . . .
H57A H 0.2418 0.2175 0.0795 0.078 Uiso 1 1 calc R A 1
H57B H 0.2378 0.2658 0.1314 0.078 Uiso 1 1 calc R A 1
C59 C 0.25878(13) 0.0797(2) 0.14015(11) 0.0511(7) Uani 1 1 d . . .
H59A H 0.2492 0.0403 0.1663 0.061 Uiso 1 1 calc R B 1
H59B H 0.2605 0.0526 0.1074 0.061 Uiso 1 1 calc R B 1
C58A C 0.21386(18) 0.1461(4) 0.1394(2) 0.0627(18) Uani 0.750(12) 1 d P C 1
H58A H 0.2005 0.1595 0.1736 0.075 Uiso 0.750(12) 1 calc PR C 1
H58B H 0.1793 0.1320 0.1188 0.075 Uiso 0.750(12) 1 calc PR C 1
C58B C 0.2241(6) 0.1385(10) 0.1055(7) 0.060(5) Uani 0.250(12) 1 d P C 2
H58C H 0.2295 0.1245 0.0699 0.072 Uiso 0.250(12) 1 calc PR C 2
H58D H 0.1816 0.1376 0.1134 0.072 Uiso 0.250(12) 1 calc PR C 2
F1 F 1.06702(8) 0.33817(12) 0.03437(9) 0.0653(6) Uani 1 1 d . . .
F2 F 1.13926(6) 0.25714(10) 0.03771(6) 0.0433(4) Uani 1 1 d . . .
F3 F 1.10932(8) 0.31302(11) 0.10401(7) 0.0559(5) Uani 1 1 d . . .
O1 O 0.99013(6) 0.24267(10) 0.09143(6) 0.0294(3) Uani 1 1 d . . .
O2 O 1.02955(9) 0.17090(13) 0.02203(7) 0.0460(5) Uani 1 1 d . . .
O3 O 1.06891(8) 0.14936(12) 0.10648(8) 0.0453(5) Uani 1 1 d . . .
O4 O 0.31288(9) 0.11871(14) 0.15092(8) 0.0507(5) Uani 1 1 d . C .
S1 S 1.04021(2) 0.19992(3) 0.071328(19) 0.02368(10) Uani 1 1 d . . .

loop_
_atom_site_aniso_label
_atom_site_aniso_U_11
_atom_site_aniso_U_22
_atom_site_aniso_U_33
_atom_site_aniso_U_23
_atom_site_aniso_U_13
_atom_site_aniso_U_12
Fe1 0.01082(11) 0.01248(11) 0.01452(12) 0.00050(8) 0.00075(8) -0.00007(8)
P1 0.01331(19) 0.0173(2) 0.0141(2) 0.00046(15) 0.00006(15) -0.00080(15)
P2 0.01251(19) 0.01319(19) 0.0174(2) 0.00045(15) -0.00044(15) -0.00117(14)
P3 0.01259(19) 0.01219(18) 0.01442(19) -0.00003(14) 0.00007(15) 0.00054(14)
Si1 0.0113(2) 0.0132(2) 0.0152(2) -0.00021(16) 0.00065(16) -0.00022(15)
C1 0.0144(7) 0.0146(7) 0.0182(8) 0.0001(6) 0.0001(6) 0.0004(6)
C2 0.0135(7) 0.0169(8) 0.0185(8) 0.0016(6) 0.0000(6) -0.0001(6)
C3 0.0188(8) 0.0261(9) 0.0199(9) -0.0003(7) -0.0033(7) 0.0012(7)
C4 0.0174(8) 0.0302(10) 0.0270(10) 0.0001(8) -0.0067(7) 0.0040(7)
C5 0.0157(8) 0.0288(10) 0.0299(10) -0.0037(8) -0.0008(7) 0.0065(7)
C6 0.0178(8) 0.0213(8) 0.0218(9) -0.0016(7) 0.0003(7) 0.0033(7)
C7 0.0152(7) 0.0143(7) 0.0171(8) 0.0004(6) -0.0010(6) 0.0002(6)
C8 0.0148(7) 0.0133(7) 0.0161(7) 0.0008(6) -0.0014(6) 0.0014(6)
C9 0.0174(8) 0.0193(8) 0.0188(8) 0.0004(6) 0.0010(6) 0.0023(6)
C10 0.0238(9) 0.0228(9) 0.0182(8) -0.0021(7) 0.0011(7) 0.0036(7)
C11 0.0267(10) 0.0210(8) 0.0195(9) -0.0041(7) -0.0030(7) 0.0019(7)
C12 0.0194(8) 0.0177(8) 0.0214(9) -0.0021(7) -0.0037(7) -0.0014(6)
C13 0.0132(7) 0.0149(7) 0.0159(8) 0.0005(6) -0.0006(6) -0.0015(6)
C14 0.0134(7) 0.0145(7) 0.0163(8) 0.0001(6) -0.0004(6) -0.0015(6)
C15 0.0149(8) 0.0191(8) 0.0235(9) 0.0010(7) 0.0015(7) -0.0007(6)
C16 0.0143(8) 0.0220(8) 0.0263(9) 0.0036(7) 0.0013(7) -0.0036(6)
C17 0.0196(9) 0.0176(8) 0.0299(10) 0.0055(7) -0.0015(7) -0.0047(7)
C18 0.0181(8) 0.0149(7) 0.0244(9) 0.0020(6) -0.0020(7) -0.0003(6)
C19 0.0176(8) 0.0199(8) 0.0188(8) -0.0023(7) -0.0023(6) -0.0010(6)
C20 0.0222(9) 0.0230(9) 0.0235(9) -0.0025(7) 0.0008(7) -0.0050(7)
C21 0.0345(11) 0.0236(10) 0.0346(12) -0.0033(8) -0.0003(9) -0.0085(8)
C22 0.0544(16) 0.0253(10) 0.0376(13) -0.0100(9) -0.0008(11) -0.0073(10)
C23 0.0617(17) 0.0345(12) 0.0281(12) -0.0135(10) 0.0071(11) -0.0080(12)
C24 0.0430(13) 0.0286(10) 0.0218(10) -0.0035(8) 0.0048(9) -0.0069(9)
C25 0.0199(8) 0.0227(8) 0.0151(8) 0.0022(6) -0.0020(6) -0.0049(7)
C26 0.0263(10) 0.0239(9) 0.0228(9) 0.0044(7) -0.0046(8) -0.0035(7)
C27 0.0418(13) 0.0272(10) 0.0277(11) 0.0092(8) -0.0089(9) -0.0089(9)
C28 0.0459(14) 0.0413(13) 0.0198(10) 0.0093(9) -0.0033(9) -0.0209(11)
C29 0.0314(11) 0.0450(13) 0.0192(9) 0.0010(9) 0.0042(8) -0.0155(10)
C30 0.0238(9) 0.0328(10) 0.0183(9) 0.0003(8) 0.0009(7) -0.0068(8)
C31 0.0151(7) 0.0148(7) 0.0186(8) 0.0002(6) -0.0029(6) -0.0017(6)
C32 0.0188(8) 0.0229(9) 0.0229(9) 0.0025(7) 0.0000(7) 0.0029(7)
C33 0.0243(10) 0.0251(9) 0.0290(10) 0.0023(8) -0.0035(8) 0.0071(8)
C34 0.0296(10) 0.0222(9) 0.0262(10) 0.0052(7) -0.0067(8) 0.0018(8)
C35 0.0256(9) 0.0238(9) 0.0208(9) 0.0037(7) -0.0013(7) -0.0043(7)
C36 0.0189(8) 0.0198(8) 0.0208(8) 0.0003(7) -0.0003(7) -0.0006(6)
C37 0.0142(7) 0.0159(7) 0.0195(8) -0.0006(6) -0.0015(6) -0.0011(6)
C38 0.0163(8) 0.0157(7) 0.0219(8) 0.0006(6) 0.0003(6) -0.0014(6)
C39 0.0187(8) 0.0219(8) 0.0234(9) -0.0022(7) 0.0005(7) -0.0049(7)
C40 0.0148(8) 0.0270(10) 0.0324(11) -0.0046(8) -0.0040(7) -0.0009(7)
C41 0.0244(10) 0.0235(10) 0.0513(14) 0.0046(9) -0.0149(10) 0.0000(8)
C42 0.0216(9) 0.0183(9) 0.0455(13) 0.0075(8) -0.0108(9) -0.0035(7)
C43 0.0159(7) 0.0115(7) 0.0169(8) 0.0003(6) -0.0019(6) -0.0003(6)
C44 0.0181(8) 0.0210(8) 0.0194(8) -0.0002(7) -0.0010(7) 0.0015(6)
C45 0.0280(10) 0.0288(10) 0.0175(9) -0.0032(7) -0.0021(7) 0.0008(8)
C46 0.0265(10) 0.0242(9) 0.0226(9) 0.0001(7) -0.0092(8) -0.0002(7)
C47 0.0175(8) 0.0202(8) 0.0285(10) 0.0021(7) -0.0063(7) 0.0015(6)
C48 0.0161(8) 0.0154(7) 0.0228(9) -0.0002(6) -0.0010(7) 0.0015(6)
C49 0.0151(8) 0.0148(7) 0.0187(8) -0.0020(6) 0.0004(6) -0.0002(6)
C50 0.0164(8) 0.0158(7) 0.0214(8) -0.0022(6) -0.0014(6) 0.0006(6)
C51 0.0163(8) 0.0169(8) 0.0326(10) -0.0031(7) -0.0024(7) 0.0016(6)
C52 0.0195(9) 0.0194(8) 0.0341(11) -0.0095(8) 0.0048(8) -0.0001(7)
C53 0.0244(9) 0.0244(9) 0.0233(9) -0.0075(7) 0.0045(7) -0.0024(7)
C54 0.0209(9) 0.0195(8) 0.0194(8) -0.0024(7) 0.0021(7) -0.0014(7)
C55 0.0245(10) 0.0350(11) 0.0305(11) 0.0002(9) 0.0083(8) -0.0010(8)
C56 0.0436(15) 0.0466(15) 0.0412(14) -0.0128(12) -0.0048(11) 0.0134(12)
C57 0.0538(19) 0.080(3) 0.061(2) 0.0012(19) -0.0191(17) 0.0208(18)
C59 0.0436(16) 0.073(2) 0.0363(14) 0.0032(14) 0.0037(12) -0.0047(14)
C58A 0.033(2) 0.112(4) 0.044(3) 0.013(3) 0.0012(18) 0.016(2)
C58B 0.036(6) 0.087(11) 0.057(11) -0.027(8) -0.011(6) 0.016(6)
F1 0.0393(9) 0.0588(11) 0.0978(16) 0.0446(11) 0.0133(10) 0.0032(8)
F2 0.0228(6) 0.0636(10) 0.0436(9) -0.0065(7) 0.0148(6) -0.0018(6)
F3 0.0460(9) 0.0684(12) 0.0534(10) -0.0289(9) 0.0169(8) -0.0276(9)
O1 0.0175(7) 0.0342(8) 0.0365(9) 0.0035(7) 0.0077(6) 0.0008(6)
O2 0.0402(10) 0.0608(12) 0.0369(10) -0.0250(9) 0.0052(8) -0.0050(9)
O3 0.0320(9) 0.0462(11) 0.0577(12) 0.0230(9) 0.0032(9) 0.0067(8)
O4 0.0359(10) 0.0714(14) 0.0447(11) 0.0124(10) -0.0048(9) 0.0058(10)
S1 0.0189(2) 0.0273(2) 0.0249(2) -0.00380(18) 0.00335(18) 0.00112(17)

loop_
_atom_type_symbol
_atom_type_description
_atom_type_scat_dispersion_real
_atom_type_scat_dispersion_imag
_atom_type_scat_source
C C 0.0033 0.0016 'International Tables Vol C Tables 4.2.6.8 and 6.1.1.4'
H H 0.0000 0.0000 'International Tables Vol C Tables 4.2.6.8 and 6.1.1.4'
Si Si 0.0817 0.0704 'International Tables Vol C Tables 4.2.6.8 and 6.1.1.4'
P P 0.1023 0.0942 'International Tables Vol C Tables 4.2.6.8 and 6.1.1.4'
Fe Fe 0.3463 0.8444 'International Tables Vol C Tables 4.2.6.8 and 6.1.1.4'
S S 0.1246 0.1234 'International Tables Vol C Tables 4.2.6.8 and 6.1.1.4'
O O 0.0106 0.0060 'International Tables Vol C Tables 4.2.6.8 and 6.1.1.4'
F F 0.0171 0.0103 'International Tables Vol C Tables 4.2.6.8 and 6.1.1.4'

loop_
_geom_angle_atom_site_label_1
_geom_angle_atom_site_label_2
_geom_angle_atom_site_label_3
_geom_angle
_geom_angle_site_symmetry_1
_geom_angle_site_symmetry_3
_geom_angle_publ_flag
O1 Fe1 Si1 173.47(5) . . ?
O1 Fe1 P1 103.20(5) . . ?
Si1 Fe1 P1 80.358(18) . . ?
O1 Fe1 P2 94.79(5) . . ?
Si1 Fe1 P2 78.711(18) . . ?
P1 Fe1 P2 114.669(19) . . ?
O1 Fe1 P3 102.75(5) . . ?
Si1 Fe1 P3 80.378(18) . . ?
P1 Fe1 P3 114.710(18) . . ?
P2 Fe1 P3 121.396(19) . . ?
C2 P1 C25 105.37(9) . . ?
C2 P1 C19 103.06(8) . . ?
C25 P1 C19 105.85(9) . . ?
C2 P1 Fe1 115.03(6) . . ?
C25 P1 Fe1 112.63(6) . . ?
C19 P1 Fe1 113.90(6) . . ?
C7 P2 C31 104.40(8) . . ?
C7 P2 C37 104.37(8) . . ?
C31 P2 C37 104.11(8) . . ?
C7 P2 Fe1 114.18(6) . . ?
C31 P2 Fe1 112.62(6) . . ?
C37 P2 Fe1 115.94(6) . . ?
C49 P3 C13 104.86(8) . . ?
C49 P3 C43 103.07(8) . . ?
C13 P3 C43 103.00(8) . . ?
C49 P3 Fe1 120.23(6) . . ?
C13 P3 Fe1 112.16(6) . . ?
C43 P3 Fe1 111.79(6) . . ?
C14 Si1 C1 102.54(8) . . ?
C14 Si1 C8 108.31(8) . . ?
C1 Si1 C8 110.30(8) . . ?
C14 Si1 Fe1 111.17(6) . . ?
C1 Si1 Fe1 112.07(6) . . ?
C8 Si1 Fe1 111.99(6) . . ?
C2 C1 C6 118.04(16) . . ?
C2 C1 Si1 114.31(13) . . ?
C6 C1 Si1 126.74(14) . . ?
C3 C2 C1 120.91(17) . . ?
C3 C2 P1 124.28(14) . . ?
C1 C2 P1 114.80(13) . . ?
C4 C3 C2 119.81(18) . . ?
C4 C3 H3 120.1 . . ?
C2 C3 H3 120.1 . . ?
C3 C4 C5 119.87(18) . . ?
C3 C4 H4 120.1 . . ?
C5 C4 H4 120.1 . . ?
C6 C5 C4 120.21(18) . . ?
C6 C5 H5 119.9 . . ?
C4 C5 H5 119.9 . . ?
C5 C6 C1 121.07(18) . . ?
C5 C6 H6 119.5 . . ?
C1 C6 H6 119.5 . . ?
C12 C7 C8 121.46(17) . . ?
C12 C7 P2 124.38(14) . . ?
C8 C7 P2 114.15(13) . . ?
C7 C8 C9 118.02(16) . . ?
C7 C8 Si1 114.04(13) . . ?
C9 C8 Si1 127.93(14) . . ?
C10 C9 C8 120.62(17) . . ?
C10 C9 H9 119.7 . . ?
C8 C9 H9 119.7 . . ?
C11 C10 C9 120.35(18) . . ?
C11 C10 H10 119.8 . . ?
C9 C10 H10 119.8 . . ?
C12 C11 C10 119.97(18) . . ?
C12 C11 H11 120.0 . . ?
C10 C11 H11 120.0 . . ?
C11 C12 C7 119.57(17) . . ?
C11 C12 H12 120.2 . . ?
C7 C12 H12 120.2 . . ?
C18 C13 C14 121.07(16) . . ?
C18 C13 P3 124.75(14) . . ?
C14 C13 P3 114.17(12) . . ?
C13 C14 C15 118.41(16) . . ?
C13 C14 Si1 115.65(13) . . ?
C15 C14 Si1 125.78(13) . . ?
C16 C15 C14 120.55(17) . . ?
C16 C15 H15 119.7 . . ?
C14 C15 H15 119.7 . . ?
C15 C16 C17 120.07(17) . . ?
C15 C16 H16 120.0 . . ?
C17 C16 H16 120.0 . . ?
C16 C17 C18 120.50(17) . . ?
C16 C17 H17 119.8 . . ?
C18 C17 H17 119.8 . . ?
C17 C18 C13 119.30(17) . . ?
C17 C18 H18 120.4 . . ?
C13 C18 H18 120.4 . . ?
C24 C19 C20 118.74(18) . . ?
C24 C19 P1 124.94(15) . . ?
C20 C19 P1 116.02(14) . . ?
C21 C20 C19 120.69(19) . . ?
C21 C20 H20 119.7 . . ?
C19 C20 H20 119.7 . . ?
C22 C21 C20 120.2(2) . . ?
C22 C21 H21 119.9 . . ?
C20 C21 H21 119.9 . . ?
C21 C22 C23 119.7(2) . . ?
C21 C22 H22 120.1 . . ?
C23 C22 H22 120.1 . . ?
C22 C23 C24 120.6(2) . . ?
C22 C23 H23 119.7 . . ?
C24 C23 H23 119.7 . . ?
C19 C24 C23 120.1(2) . . ?
C19 C24 H24 120.0 . . ?
C23 C24 H24 120.0 . . ?
C30 C25 C26 118.97(18) . . ?
C30 C25 P1 118.34(15) . . ?
C26 C25 P1 122.51(15) . . ?
C27 C26 C25 120.1(2) . . ?
C27 C26 H26 119.9 . . ?
C25 C26 H26 119.9 . . ?
C28 C27 C26 120.3(2) . . ?
C28 C27 H27 119.9 . . ?
C26 C27 H27 119.9 . . ?
C27 C28 C29 120.2(2) . . ?
C27 C28 H28 119.9 . . ?
C29 C28 H28 119.9 . . ?
C28 C29 C30 120.3(2) . . ?
C28 C29 H29 119.8 . . ?
C30 C29 H29 119.8 . . ?
C29 C30 C25 120.0(2) . . ?
C29 C30 H30 120.0 . . ?
C25 C30 H30 120.0 . . ?
C32 C31 C36 119.11(17) . . ?
C32 C31 P2 120.88(14) . . ?
C36 C31 P2 119.96(14) . . ?
C33 C32 C31 120.34(19) . . ?
C33 C32 H32 119.8 . . ?
C31 C32 H32 119.8 . . ?
C34 C33 C32 120.45(19) . . ?
C34 C33 H33 119.8 . . ?
C32 C33 H33 119.8 . . ?
C33 C34 C35 119.42(18) . . ?
C33 C34 H34 120.3 . . ?
C35 C34 H34 120.3 . . ?
C36 C35 C34 120.52(19) . . ?
C36 C35 H35 119.7 . . ?
C34 C35 H35 119.7 . . ?
C35 C36 C31 120.13(18) . . ?
C35 C36 H36 119.9 . . ?
C31 C36 H36 119.9 . . ?
C42 C37 C38 118.87(17) . . ?
C42 C37 P2 116.51(14) . . ?
C38 C37 P2 124.61(14) . . ?
C39 C38 C37 120.28(17) . . ?
C39 C38 H38 119.9 . . ?
C37 C38 H38 119.9 . . ?
C40 C39 C38 120.10(18) . . ?
C40 C39 H39 120.0 . . ?
C38 C39 H39 120.0 . . ?
C39 C40 C41 120.01(18) . . ?
C39 C40 H40 120.0 . . ?
C41 C40 H40 120.0 . . ?
C40 C41 C42 120.0(2) . . ?
C40 C41 H41 120.0 . . ?
C42 C41 H41 120.0 . . ?
C41 C42 C37 120.66(19) . . ?
C41 C42 H42 119.7 . . ?
C37 C42 H42 119.7 . . ?
C44 C43 C48 118.70(17) . . ?
C44 C43 P3 120.57(13) . . ?
C48 C43 P3 120.40(14) . . ?
C45 C44 C43 120.60(18) . . ?
C45 C44 H44 119.7 . . ?
C43 C44 H44 119.7 . . ?
C46 C45 C44 120.29(19) . . ?
C46 C45 H45 119.9 . . ?
C44 C45 H45 119.9 . . ?
C47 C46 C45 119.58(18) . . ?
C47 C46 H46 120.2 . . ?
C45 C46 H46 120.2 . . ?
C46 C47 C48 120.60(18) . . ?
C46 C47 H47 119.7 . . ?
C48 C47 H47 119.7 . . ?
C47 C48 C43 120.22(18) . . ?
C47 C48 H48 119.9 . . ?
C43 C48 H48 119.9 . . ?
C54 C49 C50 119.04(16) . . ?
C54 C49 P3 119.15(14) . . ?
C50 C49 P3 121.80(14) . . ?
C51 C50 C49 120.46(18) . . ?
C51 C50 H50 119.8 . . ?
C49 C50 H50 119.8 . . ?
C52 C51 C50 119.93(18) . . ?
C52 C51 H51 120.0 . . ?
C50 C51 H51 120.0 . . ?
C53 C52 C51 120.04(18) . . ?
C53 C52 H52 120.0 . . ?
C51 C52 H52 120.0 . . ?
C52 C53 C54 120.24(19) . . ?
C52 C53 H53 119.9 . . ?
C54 C53 H53 119.9 . . ?
C53 C54 C49 120.26(18) . . ?
C53 C54 H54 119.9 . . ?
C49 C54 H54 119.9 . . ?
F1 C55 F3 108.3(2) . . ?
F1 C55 F2 108.1(2) . . ?
F3 C55 F2 106.34(19) . . ?
F1 C55 S1 111.15(17) . . ?
F3 C55 S1 111.87(16) . . ?
F2 C55 S1 110.85(17) . . ?
O4 C56 C57 108.5(3) . . ?
O4 C56 H56A 110.0 . . ?
C57 C56 H56A 110.0 . . ?
O4 C56 H56B 110.0 . . ?
C57 C56 H56B 110.0 . . ?
H56A C56 H56B 108.4 . . ?
C58B C57 C56 101.6(6) . . ?
C56 C57 C58A 103.5(3) . . ?
C58B C57 H57A 77.9 . . ?
C56 C57 H57A 111.1 . . ?
C58A C57 H57A 111.1 . . ?
C58B C57 H57B 140.3 . . ?
C56 C57 H57B 111.1 . . ?
C58A C57 H57B 111.1 . . ?
H57A C57 H57B 109.0 . . ?
O4 C59 C58A 104.0(3) . . ?
O4 C59 C58B 105.1(6) . . ?
O4 C59 H59A 111.0 . . ?
C58A C59 H59A 111.0 . . ?
C58B C59 H59A 137.0 . . ?
O4 C59 H59B 111.0 . . ?
C58A C59 H59B 111.0 . . ?
C58B C59 H59B 77.9 . . ?
H59A C59 H59B 109.0 . . ?
C59 C58A C57 102.4(3) . . ?
C59 C58A H58A 111.3 . . ?
C57 C58A H58A 111.3 . . ?
C59 C58A H58B 111.3 . . ?
C57 C58A H58B 111.3 . . ?
H58A C58A H58B 109.2 . . ?
C57 C58B C59 104.8(8) . . ?
C57 C58B H58C 110.8 . . ?
C59 C58B H58C 110.8 . . ?
C57 C58B H58D 110.8 . . ?
C59 C58B H58D 110.8 . . ?
H58C C58B H58D 108.9 . . ?
S1 O1 Fe1 151.36(11) . . ?
C56 O4 C59 107.8(2) . . ?
O2 S1 O3 118.75(14) . . ?
O2 S1 O1 112.32(11) . . ?
O3 S1 O1 114.32(11) . . ?
O2 S1 C55 103.44(12) . . ?
O3 S1 C55 104.95(12) . . ?
O1 S1 C55 100.23(10) . . ?

loop_
_geom_bond_atom_site_label_1
_geom_bond_atom_site_label_2
_geom_bond_distance
_geom_bond_site_symmetry_2
_geom_bond_publ_flag
Fe1 O1 1.9880(15) . ?
Fe1 Si1 2.3002(5) . ?
Fe1 P1 2.3017(5) . ?
Fe1 P2 2.3044(5) . ?
Fe1 P3 2.3144(5) . ?
P1 C2 1.8242(18) . ?
P1 C25 1.8254(19) . ?
P1 C19 1.8321(19) . ?
P2 C7 1.8226(18) . ?
P2 C31 1.8248(18) . ?
P2 C37 1.8272(18) . ?
P3 C49 1.8302(18) . ?
P3 C13 1.8302(17) . ?
P3 C43 1.8305(18) . ?
Si1 C14 1.8834(17) . ?
Si1 C1 1.8894(18) . ?
Si1 C8 1.8907(18) . ?
C1 C2 1.403(2) . ?
C1 C6 1.404(2) . ?
C2 C3 1.398(3) . ?
C3 C4 1.391(3) . ?
C3 H3 0.9500 . ?
C4 C5 1.391(3) . ?
C4 H4 0.9500 . ?
C5 C6 1.386(3) . ?
C5 H5 0.9500 . ?
C6 H6 0.9500 . ?
C7 C12 1.395(2) . ?
C7 C8 1.403(2) . ?
C8 C9 1.404(2) . ?
C9 C10 1.394(3) . ?
C9 H9 0.9500 . ?
C10 C11 1.393(3) . ?
C10 H10 0.9500 . ?
C11 C12 1.389(3) . ?
C11 H11 0.9500 . ?
C12 H12 0.9500 . ?
C13 C18 1.391(2) . ?
C13 C14 1.403(2) . ?
C14 C15 1.404(2) . ?
C15 C16 1.387(3) . ?
C15 H15 0.9500 . ?
C16 C17 1.389(3) . ?
C16 H16 0.9500 . ?
C17 C18 1.391(3) . ?
C17 H17 0.9500 . ?
C18 H18 0.9500 . ?
C19 C24 1.393(3) . ?
C19 C20 1.402(3) . ?
C20 C21 1.388(3) . ?
C20 H20 0.9500 . ?
C21 C22 1.382(3) . ?
C21 H21 0.9500 . ?
C22 C23 1.385(4) . ?
C22 H22 0.9500 . ?
C23 C24 1.396(3) . ?
C23 H23 0.9500 . ?
C24 H24 0.9500 . ?
C25 C30 1.403(3) . ?
C25 C26 1.403(3) . ?
C26 C27 1.394(3) . ?
C26 H26 0.9500 . ?
C27 C28 1.382(4) . ?
C27 H27 0.9500 . ?
C28 C29 1.384(4) . ?
C28 H28 0.9500 . ?
C29 C30 1.393(3) . ?
C29 H29 0.9500 . ?
C30 H30 0.9500 . ?
C31 C32 1.397(3) . ?
C31 C36 1.397(3) . ?
C32 C33 1.390(3) . ?
C32 H32 0.9500 . ?
C33 C34 1.385(3) . ?
C33 H33 0.9500 . ?
C34 C35 1.394(3) . ?
C34 H34 0.9500 . ?
C35 C36 1.389(3) . ?
C35 H35 0.9500 . ?
C36 H36 0.9500 . ?
C37 C42 1.395(3) . ?
C37 C38 1.398(2) . ?
C38 C39 1.392(3) . ?
C38 H38 0.9500 . ?
C39 C40 1.385(3) . ?
C39 H39 0.9500 . ?
C40 C41 1.388(3) . ?
C40 H40 0.9500 . ?
C41 C42 1.388(3) . ?
C41 H41 0.9500 . ?
C42 H42 0.9500 . ?
C43 C44 1.398(3) . ?
C43 C48 1.403(2) . ?
C44 C45 1.393(3) . ?
C44 H44 0.9500 . ?
C45 C46 1.388(3) . ?
C45 H45 0.9500 . ?
C46 C47 1.387(3) . ?
C46 H46 0.9500 . ?
C47 C48 1.393(3) . ?
C47 H47 0.9500 . ?
C48 H48 0.9500 . ?
C49 C54 1.398(3) . ?
C49 C50 1.399(2) . ?
C50 C51 1.394(3) . ?
C50 H50 0.9500 . ?
C51 C52 1.392(3) . ?
C51 H51 0.9500 . ?
C52 C53 1.386(3) . ?
C52 H52 0.9500 . ?
C53 C54 1.395(3) . ?
C53 H53 0.9500 . ?
C54 H54 0.9500 . ?
C55 F1 1.317(3) . ?
C55 F3 1.324(3) . ?
C55 F2 1.328(3) . ?
C55 S1 1.826(2) . ?
C56 O4 1.417(4) . ?
C56 C57 1.505(4) . ?
C56 H56A 0.9900 . ?
C56 H56B 0.9900 . ?
C57 C58B 1.429(16) . ?
C57 C58A 1.535(7) . ?
C57 H57A 0.9900 . ?
C57 H57B 0.9900 . ?
C59 O4 1.426(4) . ?
C59 C58A 1.518(6) . ?
C59 C58B 1.572(16) . ?
C59 H59A 0.9900 . ?
C59 H59B 0.9900 . ?
C58A H58A 0.9900 . ?
C58A H58B 0.9900 . ?
C58B H58C 0.9900 . ?
C58B H58D 0.9900 . ?
O1 S1 1.4524(16) . ?
O2 S1 1.4288(18) . ?
O3 S1 1.4289(19) . ?
